data_7050636
loop_
_publ_author_name
'Manuel R. Bermejo'
'Rosa Pedrido'
'Ana M. Gonz\'alez-Noya'
'Mar\'ia J. Romero'
'Miguel V\'azquez'
'Lorenzo Sorace'

_publ_section_title
;
 Conformational rearrangement of
 2,6-bis(1-salicyloylhydrazonoethyl)pyridine (H4daps) on complexation.
 Synthesis and X-ray characterisation of H4daps and its copper helicate
 complex [Cu(H2daps)(H2O)]2&#x00B7;2CH3CN
;
_journal_issue 12
_journal_name_full 'New J. Chem.'
_journal_page_first 1753
_journal_page_last 1759
_journal_paper_doi 10.1039/b305354g
_journal_volume 27
_journal_year 2003
_chemical_formula_sum 'C23 H21 N5 O4'
_chemical_formula_weight 431.45
_chemical_name_common H4DAPS
_chemical_name_systematic
;
H4DAPS
;
_space_group_IT_number 61
_symmetry_cell_setting orthorhombic
_symmetry_space_group_name_Hall '-P 2ac 2ab'
_symmetry_space_group_name_H-M 'P b c a'
_atom_sites_solution_hydrogens geom
_atom_sites_solution_primary direct
_atom_sites_solution_secondary difmap
_audit_creation_method SHELXL-97
_cell_angle_alpha 90.00
_cell_angle_beta 90.00
_cell_angle_gamma 90.00
_cell_formula_units_Z 8
_cell_length_a 13.302(4)
_cell_length_b 14.540(2)
_cell_length_c 22.451(8)
_cell_measurement_reflns_used 24
_cell_measurement_temperature 293(2)
_cell_measurement_theta_max 42.81
_cell_measurement_theta_min 22.8
_cell_volume 4342(2)
_computing_cell_refinement 'CAD4-Express software (Nonius, 1994)'
_computing_data_collection 'CAD4-Express Software (Nonius, 1994)'
_computing_molecular_graphics 'ORTEP-3 for windows (Farrugia, 1997)'
_computing_publication_material 'WinGX publication routines (Farrugia, 1999)'
_computing_structure_refinement 'SHELXL-97 (Sheldrick, 1997)'
_computing_structure_solution 'SHELXL-97 (Sheldrick, 1997)'
_diffrn_ambient_temperature 293(2)
_diffrn_measured_fraction_theta_full 1.000
_diffrn_measured_fraction_theta_max 1.000
_diffrn_measurement_device_type 'MACH3 Enraf Nonius'
_diffrn_measurement_method 'omega/2 theta'
_diffrn_radiation_monochromator graphite
_diffrn_radiation_source 'fine-focus sealed tube'
_diffrn_radiation_type CuK\a
_diffrn_radiation_wavelength 1.54180
_diffrn_reflns_av_R_equivalents 0.0000
_diffrn_reflns_av_sigmaI/netI 0.2389
_diffrn_reflns_limit_h_max 14
_diffrn_reflns_limit_h_min 0
_diffrn_reflns_limit_k_max 15
_diffrn_reflns_limit_k_min 0
_diffrn_reflns_limit_l_max 24
_diffrn_reflns_limit_l_min 0
_diffrn_reflns_number 2896
_diffrn_reflns_theta_full 56.63
_diffrn_reflns_theta_max 56.63
_diffrn_reflns_theta_min 3.94
_diffrn_standards_interval_time '120 min'
_diffrn_standards_number 3
_exptl_absorpt_coefficient_mu 0.767
_exptl_absorpt_correction_T_max 0.9412
_exptl_absorpt_correction_T_min 0.7097
_exptl_absorpt_correction_type none
_exptl_crystal_colour Yellow
_exptl_crystal_density_diffrn 1.320
_exptl_crystal_density_method 'not measured'
_exptl_crystal_description Plate
_exptl_crystal_F_000 1808
_exptl_crystal_size_max 0.48
_exptl_crystal_size_mid 0.12
_exptl_crystal_size_min 0.08
_refine_diff_density_max 0.233
_refine_diff_density_min -0.227
_refine_diff_density_rms 0.058
_refine_ls_extinction_coef 0.00024(4)
_refine_ls_extinction_expression Fc^*^=kFc[1+0.001xFc^2^\l^3^/sin(2\q)]^-1/4^
_refine_ls_extinction_method SHELXL
_refine_ls_goodness_of_fit_ref 0.873
_refine_ls_hydrogen_treatment mixed
_refine_ls_matrix_type full
_refine_ls_number_parameters 292
_refine_ls_number_reflns 2896
_refine_ls_number_restraints 0
_refine_ls_restrained_S_all 0.873
_refine_ls_R_factor_all 0.2753
_refine_ls_R_factor_gt 0.0650
_refine_ls_shift/su_max 0.000
_refine_ls_shift/su_mean 0.000
_refine_ls_structure_factor_coef Fsqd
_refine_ls_weighting_details 'calc w=1/[\s^2^(Fo^2^)+(0.0551P)^2^+0.0000P] where P=(Fo^2^+2Fc^2^)/3'
_refine_ls_weighting_scheme calc
_refine_ls_wR_factor_gt 0.1120
_refine_ls_wR_factor_ref 0.1604
_reflns_number_gt 932
_reflns_number_total 2896
_reflns_threshold_expression >2sigma(I)
_cod_data_source_file b305354g.txt
_cod_data_source_block 2002be17
_cod_depositor_comments
;
The following automatic conversions were performed:
'_symmetry_cell_setting' value 'Orthorhombic' changed to 'orthorhombic'
according to '/home/saulius/struct/CIF-dictionaries/cif_core.dic'
dictionary named 'cif_core.dic' version 2.4.1 from 2010-06-29.

Automatic conversion script
Id: cif_fix_enum 1527 2010-12-29 10:47:43Z saulius 
;
_cod_original_sg_symbol_H-M Pbca
_cod_database_code 7050636

loop_
_symmetry_equiv_pos_as_xyz
'x, y, z'
'-x+1/2, -y, z+1/2'
'x+1/2, -y+1/2, -z'
'-x, y+1/2, -z+1/2'
'-x, -y, -z'
'x-1/2, y, -z-1/2'
'-x-1/2, y-1/2, z'
'x, -y-1/2, z-1/2'

loop_
_atom_site_label
_atom_site_type_symbol
_atom_site_fract_x
_atom_site_fract_y
_atom_site_fract_z
_atom_site_U_iso_or_equiv
_atom_site_adp_type
_atom_site_occupancy
_atom_site_symmetry_multiplicity
_atom_site_calc_flag
_atom_site_refinement_flags
_atom_site_disorder_assembly
_atom_site_disorder_group
O4 O 0.3819(3) 0.7350(3) -0.0032(2) 0.0652(16) Uani 1 1 d . . .
H4A H 0.4413 0.7467 -0.0093 0.098 Uiso 1 1 calc R . .
N3 N 0.2197(4) 0.3652(4) 0.1266(2) 0.0429(16) Uani 1 1 d . . .
N5 N 0.2171(4) 0.6487(4) 0.0292(2) 0.0523(18) Uani 1 1 d . . .
H5A H 0.2815 0.6478 0.0258 0.063 Uiso 1 1 calc R . .
O2 O 0.1166(3) -0.0010(3) 0.2532(2) 0.0680(16) Uani 1 1 d . . .
C18 C 0.2185(5) 0.7943(5) -0.0236(3) 0.044(2) Uani 1 1 d . . .
C14 C 0.1663(5) 0.4327(5) 0.1006(3) 0.048(2) Uani 1 1 d . . .
N1 N 0.2488(4) 0.0870(4) 0.2257(2) 0.0494(17) Uani 1 1 d . . .
H1 H 0.3130 0.0944 0.2262 0.059 Uiso 1 1 calc R . .
C6 C 0.2787(5) -0.0558(5) 0.2783(3) 0.0411(19) Uani 1 1 d . . .
N4 N 0.1673(4) 0.5762(4) 0.0552(3) 0.0523(18) Uani 1 1 d . . .
O1 O 0.4272(3) 0.0331(3) 0.2605(2) 0.0722(17) Uani 1 1 d . . .
H1A H 0.4882 0.0292 0.2647 0.108 Uiso 1 1 calc R . .
C10 C 0.1731(5) 0.2927(5) 0.1497(3) 0.047(2) Uani 1 1 d . . .
N2 N 0.1890(4) 0.1521(4) 0.1990(3) 0.0479(17) Uani 1 1 d . . .
O3 O 0.0719(3) 0.7257(3) 0.0162(2) 0.086(2) Uani 1 1 d . . .
C17 C 0.1631(5) 0.7219(5) 0.0089(3) 0.050(2) Uani 1 1 d . . .
C15 C 0.2236(5) 0.5102(5) 0.0756(3) 0.049(2) Uani 1 1 d . . .
C19 C 0.3238(5) 0.8010(5) -0.0284(3) 0.046(2) Uani 1 1 d . . .
C7 C 0.2079(5) 0.0119(5) 0.2511(3) 0.045(2) Uani 1 1 d . . .
C23 C 0.1614(5) 0.8629(5) -0.0504(3) 0.061(2) Uani 1 1 d . . .
H23 H 0.0918 0.8601 -0.0469 0.074 Uiso 1 1 calc R . .
C8 C 0.2354(5) 0.2211(5) 0.1769(3) 0.041(2) Uani 1 1 d . . .
C13 C 0.0623(5) 0.4278(5) 0.0961(3) 0.063(2) Uani 1 1 d . . .
H13 H 0.0262 0.4746 0.0776 0.076 Uiso 1 1 calc R . .
C1 C 0.3821(5) -0.0445(5) 0.2826(3) 0.053(2) Uani 1 1 d . . .
C5 C 0.2370(5) -0.1356(5) 0.3012(3) 0.049(2) Uani 1 1 d . . .
H5 H 0.1677 -0.1437 0.2988 0.059 Uiso 1 1 calc R . .
C11 C 0.0681(5) 0.2845(5) 0.1466(3) 0.054(2) Uani 1 1 d . . .
H11 H 0.0360 0.2337 0.1631 0.065 Uiso 1 1 calc R . .
C20 C 0.3669(5) 0.8748(5) -0.0596(3) 0.054(2) Uani 1 1 d . . .
H20 H 0.4364 0.8789 -0.0632 0.064 Uiso 1 1 calc R . .
C4 C 0.2931(6) -0.2021(5) 0.3268(3) 0.069(3) Uani 1 1 d . . .
H4 H 0.2630 -0.2552 0.3414 0.083 Uiso 1 1 calc R . .
C16 C 0.3358(4) 0.5091(4) 0.0766(3) 0.062(2) Uani 1 1 d . . .
H16A H 0.3610 0.5207 0.0373 0.093 Uiso 1 1 calc R . .
H16B H 0.3588 0.4501 0.0900 0.093 Uiso 1 1 calc R . .
H16C H 0.3596 0.5559 0.1033 0.093 Uiso 1 1 calc R . .
C22 C 0.2032(6) 0.9345(5) -0.0817(4) 0.070(3) Uani 1 1 d . . .
H22 H 0.1628 0.9780 -0.1004 0.084 Uiso 1 1 calc R . .
C9 C 0.3492(4) 0.2325(4) 0.1751(3) 0.059(2) Uani 1 1 d . . .
H9A H 0.3748 0.2360 0.2150 0.088 Uiso 1 1 calc R . .
H9B H 0.3658 0.2879 0.1540 0.088 Uiso 1 1 calc R . .
H9C H 0.3787 0.1807 0.1551 0.088 Uiso 1 1 calc R . .
C12 C 0.0134(5) 0.3520(5) 0.1194(3) 0.067(3) Uani 1 1 d . . .
H12 H -0.0562 0.3470 0.1165 0.080 Uiso 1 1 calc R . .
C21 C 0.3075(6) 0.9403(5) -0.0847(4) 0.073(3) Uani 1 1 d . . .
H21 H 0.3371 0.9899 -0.1041 0.088 Uiso 1 1 calc R . .
C2 C 0.4402(5) -0.1135(5) 0.3078(4) 0.075(3) Uani 1 1 d . . .
H2 H 0.5097 -0.1075 0.3090 0.090 Uiso 1 1 calc R . .
C3 C 0.3955(6) -0.1903(5) 0.3309(4) 0.078(3) Uani 1 1 d . . .
H3 H 0.4346 -0.2349 0.3495 0.094 Uiso 1 1 calc R . .

loop_
_atom_site_aniso_label
_atom_site_aniso_U_11
_atom_site_aniso_U_22
_atom_site_aniso_U_33
_atom_site_aniso_U_23
_atom_site_aniso_U_13
_atom_site_aniso_U_12
O4 0.038(3) 0.067(4) 0.091(4) 0.031(3) -0.002(3) -0.007(3)
N3 0.035(3) 0.046(4) 0.048(4) 0.003(3) -0.001(3) -0.004(3)
N5 0.036(4) 0.052(5) 0.069(5) 0.014(4) 0.000(4) -0.001(4)
O2 0.017(2) 0.077(4) 0.110(4) 0.021(3) -0.002(3) -0.002(3)
C18 0.041(4) 0.043(5) 0.048(6) 0.007(4) -0.001(4) 0.003(4)
C14 0.043(5) 0.040(5) 0.059(6) -0.004(5) 0.007(4) -0.011(4)
N1 0.031(3) 0.050(4) 0.067(5) 0.010(4) -0.005(3) -0.001(3)
C6 0.034(4) 0.045(5) 0.044(5) 0.004(4) -0.003(4) 0.005(4)
N4 0.049(4) 0.042(4) 0.066(5) 0.013(4) 0.009(4) -0.007(4)
O1 0.021(2) 0.068(4) 0.128(5) 0.021(4) 0.005(3) 0.005(3)
C10 0.032(4) 0.048(5) 0.060(6) 0.006(5) 0.008(4) 0.009(4)
N2 0.041(4) 0.044(4) 0.059(5) 0.004(4) -0.009(3) 0.003(3)
O3 0.030(3) 0.102(5) 0.125(5) 0.051(4) 0.000(3) 0.006(3)
C17 0.042(5) 0.051(6) 0.058(6) 0.011(5) -0.005(5) 0.001(4)
C15 0.044(5) 0.046(5) 0.058(6) -0.004(5) -0.003(4) 0.002(4)
C19 0.047(5) 0.044(5) 0.048(6) 0.001(4) -0.001(4) 0.005(4)
C7 0.044(5) 0.044(5) 0.048(5) 0.000(5) 0.001(5) -0.001(4)
C23 0.053(5) 0.056(6) 0.075(7) 0.019(5) -0.012(5) 0.019(5)
C8 0.035(4) 0.035(5) 0.054(6) -0.002(4) -0.008(4) 0.000(4)
C13 0.039(5) 0.050(5) 0.101(7) 0.018(5) 0.014(5) 0.007(4)
C1 0.028(4) 0.059(5) 0.071(6) 0.006(5) 0.012(4) 0.007(4)
C5 0.039(4) 0.049(5) 0.059(6) 0.008(4) 0.007(4) -0.004(4)
C11 0.051(5) 0.050(5) 0.062(6) 0.005(5) 0.016(5) 0.004(4)
C20 0.054(5) 0.053(5) 0.054(6) 0.009(4) -0.004(5) -0.010(5)
C4 0.063(6) 0.066(7) 0.078(7) 0.024(5) 0.001(5) 0.005(5)
C16 0.046(5) 0.062(6) 0.079(7) 0.003(5) 0.001(4) -0.001(4)
C22 0.081(7) 0.062(7) 0.068(7) 0.028(5) -0.004(6) 0.012(5)
C9 0.042(5) 0.053(5) 0.082(7) 0.005(5) -0.011(4) -0.003(4)
C12 0.047(5) 0.061(6) 0.092(7) 0.020(6) 0.002(5) 0.014(5)
C21 0.079(7) 0.060(7) 0.081(8) 0.026(6) -0.015(6) 0.000(5)
C2 0.035(5) 0.080(7) 0.110(8) 0.034(6) 0.007(5) 0.014(5)
C3 0.052(6) 0.086(7) 0.096(7) 0.040(6) 0.003(5) 0.017(5)

loop_
_atom_type_symbol
_atom_type_description
_atom_type_scat_dispersion_real
_atom_type_scat_dispersion_imag
_atom_type_scat_source
C C 0.0181 0.0091 'International Tables Vol C Tables 4.2.6.8 and 6.1.1.4'
H H 0.0000 0.0000 'International Tables Vol C Tables 4.2.6.8 and 6.1.1.4'
N N 0.0311 0.0180 'International Tables Vol C Tables 4.2.6.8 and 6.1.1.4'
O O 0.0492 0.0322 'International Tables Vol C Tables 4.2.6.8 and 6.1.1.4'

loop_
_geom_angle_atom_site_label_1
_geom_angle_atom_site_label_2
_geom_angle_atom_site_label_3
_geom_angle
_geom_angle_site_symmetry_1
_geom_angle_site_symmetry_3
_geom_angle_publ_flag
C19 O4 H4A 109.5 . . ?
C10 N3 C14 120.2(6) . . ?
C17 N5 N4 119.1(6) . . ?
C17 N5 H5A 120.4 . . ?
N4 N5 H5A 120.4 . . ?
C23 C18 C19 117.5(7) . . ?
C23 C18 C17 116.8(7) . . ?
C19 C18 C17 125.7(7) . . ?
N3 C14 C13 121.4(7) . . ?
N3 C14 C15 116.8(7) . . ?
C13 C14 C15 121.8(8) . . ?
C7 N1 N2 120.6(6) . . ?
C7 N1 H1 119.7 . . ?
N2 N1 H1 119.7 . . ?
C5 C6 C1 118.1(7) . . ?
C5 C6 C7 116.9(6) . . ?
C1 C6 C7 125.0(7) . . ?
C15 N4 N5 116.0(6) . . ?
C1 O1 H1A 109.5 . . ?
N3 C10 C11 120.8(7) . . ?
N3 C10 C8 117.7(7) . . ?
C11 C10 C8 121.5(7) . . ?
C8 N2 N1 115.5(6) . . ?
O3 C17 N5 120.9(7) . . ?
O3 C17 C18 121.8(7) . . ?
N5 C17 C18 117.3(7) . . ?
N4 C15 C14 113.7(7) . . ?
N4 C15 C16 126.1(7) . . ?
C14 C15 C16 120.3(7) . . ?
O4 C19 C20 121.1(7) . . ?
O4 C19 C18 119.1(7) . . ?
C20 C19 C18 119.8(7) . . ?
O2 C7 N1 122.6(7) . . ?
O2 C7 C6 120.4(7) . . ?
N1 C7 C6 117.0(6) . . ?
C22 C23 C18 122.9(7) . . ?
C22 C23 H23 118.5 . . ?
C18 C23 H23 118.5 . . ?
N2 C8 C10 116.6(6) . . ?
N2 C8 C9 125.2(6) . . ?
C10 C8 C9 118.2(7) . . ?
C12 C13 C14 118.8(7) . . ?
C12 C13 H13 120.6 . . ?
C14 C13 H13 120.6 . . ?
O1 C1 C2 120.0(6) . . ?
O1 C1 C6 120.4(7) . . ?
C2 C1 C6 119.6(7) . . ?
C4 C5 C6 122.4(7) . . ?
C4 C5 H5 118.8 . . ?
C6 C5 H5 118.8 . . ?
C12 C11 C10 119.4(7) . . ?
C12 C11 H11 120.3 . . ?
C10 C11 H11 120.3 . . ?
C21 C20 C19 120.3(7) . . ?
C21 C20 H20 119.8 . . ?
C19 C20 H20 119.8 . . ?
C5 C4 C3 119.2(7) . . ?
C5 C4 H4 120.4 . . ?
C3 C4 H4 120.4 . . ?
C15 C16 H16A 109.5 . . ?
C15 C16 H16B 109.5 . . ?
H16A C16 H16B 109.5 . . ?
C15 C16 H16C 109.5 . . ?
H16A C16 H16C 109.5 . . ?
H16B C16 H16C 109.5 . . ?
C23 C22 C21 118.3(8) . . ?
C23 C22 H22 120.9 . . ?
C21 C22 H22 120.9 . . ?
C8 C9 H9A 109.5 . . ?
C8 C9 H9B 109.5 . . ?
H9A C9 H9B 109.5 . . ?
C8 C9 H9C 109.5 . . ?
H9A C9 H9C 109.5 . . ?
H9B C9 H9C 109.5 . . ?
C11 C12 C13 119.4(7) . . ?
C11 C12 H12 120.3 . . ?
C13 C12 H12 120.3 . . ?
C20 C21 C22 121.1(8) . . ?
C20 C21 H21 119.4 . . ?
C22 C21 H21 119.4 . . ?
C3 C2 C1 120.3(7) . . ?
C3 C2 H2 119.9 . . ?
C1 C2 H2 119.9 . . ?
C2 C3 C4 120.4(8) . . ?
C2 C3 H3 119.8 . . ?
C4 C3 H3 119.8 . . ?

loop_
_geom_bond_atom_site_label_1
_geom_bond_atom_site_label_2
_geom_bond_distance
_geom_bond_site_symmetry_2
_geom_bond_publ_flag
O4 C19 1.355(7) . ?
O4 H4A 0.8200 . ?
N3 C10 1.328(7) . ?
N3 C14 1.344(7) . ?
N5 C17 1.363(7) . ?
N5 N4 1.374(6) . ?
N5 H5A 0.8600 . ?
O2 C7 1.230(7) . ?
C18 C23 1.390(7) . ?
C18 C19 1.408(8) . ?
C18 C17 1.479(8) . ?
C14 C13 1.389(8) . ?
C14 C15 1.473(8) . ?
N1 C7 1.347(7) . ?
N1 N2 1.373(6) . ?
N1 H1 0.8600 . ?
C6 C5 1.385(7) . ?
C6 C1 1.389(8) . ?
C6 C7 1.493(8) . ?
N4 C15 1.300(7) . ?
O1 C1 1.370(7) . ?
O1 H1A 0.8200 . ?
C10 C11 1.404(8) . ?
C10 C8 1.465(8) . ?
N2 C8 1.277(7) . ?
O3 C17 1.225(7) . ?
C15 C16 1.492(7) . ?
C19 C20 1.405(8) . ?
C23 C22 1.374(8) . ?
C23 H23 0.9300 . ?
C8 C9 1.523(7) . ?
C13 C12 1.382(8) . ?
C13 H13 0.9300 . ?
C1 C2 1.387(8) . ?
C5 C4 1.350(8) . ?
C5 H5 0.9300 . ?
C11 C12 1.366(8) . ?
C11 H11 0.9300 . ?
C20 C21 1.358(8) . ?
C20 H20 0.9300 . ?
C4 C3 1.376(8) . ?
C4 H4 0.9300 . ?
C16 H16A 0.9600 . ?
C16 H16B 0.9600 . ?
C16 H16C 0.9600 . ?
C22 C21 1.392(8) . ?
C22 H22 0.9300 . ?
C9 H9A 0.9600 . ?
C9 H9B 0.9600 . ?
C9 H9C 0.9600 . ?
C12 H12 0.9300 . ?
C21 H21 0.9300 . ?
C2 C3 1.367(8) . ?
C2 H2 0.9300 . ?
C3 H3 0.9300 . ?

loop_
_geom_torsion_atom_site_label_1
_geom_torsion_atom_site_label_2
_geom_torsion_atom_site_label_3
_geom_torsion_atom_site_label_4
_geom_torsion
_geom_torsion_site_symmetry_1
_geom_torsion_site_symmetry_2
_geom_torsion_site_symmetry_3
_geom_torsion_site_symmetry_4
_geom_torsion_publ_flag
C10 N3 C14 C13 -1.3(11) . . . . ?
C10 N3 C14 C15 -179.3(7) . . . . ?
C17 N5 N4 C15 -177.6(7) . . . . ?
C14 N3 C10 C11 0.8(11) . . . . ?
C14 N3 C10 C8 179.5(6) . . . . ?
C7 N1 N2 C8 179.2(7) . . . . ?
N4 N5 C17 O3 3.6(11) . . . . ?
N4 N5 C17 C18 -174.6(6) . . . . ?
C23 C18 C17 O3 -5.7(11) . . . . ?
C19 C18 C17 O3 172.5(8) . . . . ?
C23 C18 C17 N5 172.4(7) . . . . ?
C19 C18 C17 N5 -9.4(11) . . . . ?
N5 N4 C15 C14 -177.6(6) . . . . ?
N5 N4 C15 C16 4.2(11) . . . . ?
N3 C14 C15 N4 -175.0(7) . . . . ?
C13 C14 C15 N4 7.0(11) . . . . ?
N3 C14 C15 C16 3.4(10) . . . . ?
C13 C14 C15 C16 -174.6(7) . . . . ?
C23 C18 C19 O4 -179.6(6) . . . . ?
C17 C18 C19 O4 2.2(12) . . . . ?
C23 C18 C19 C20 -0.3(11) . . . . ?
C17 C18 C19 C20 -178.5(7) . . . . ?
N2 N1 C7 O2 -2.1(11) . . . . ?
N2 N1 C7 C6 179.2(6) . . . . ?
C5 C6 C7 O2 5.1(10) . . . . ?
C1 C6 C7 O2 -174.8(7) . . . . ?
C5 C6 C7 N1 -176.2(7) . . . . ?
C1 C6 C7 N1 4.0(11) . . . . ?
C19 C18 C23 C22 1.2(12) . . . . ?
C17 C18 C23 C22 179.6(8) . . . . ?
N1 N2 C8 C10 -178.4(6) . . . . ?
N1 N2 C8 C9 3.9(10) . . . . ?
N3 C10 C8 N2 179.8(7) . . . . ?
C11 C10 C8 N2 -1.5(11) . . . . ?
N3 C10 C8 C9 -2.3(10) . . . . ?
C11 C10 C8 C9 176.4(6) . . . . ?
N3 C14 C13 C12 0.6(12) . . . . ?
C15 C14 C13 C12 178.5(7) . . . . ?
C5 C6 C1 O1 179.8(6) . . . . ?
C7 C6 C1 O1 -0.4(11) . . . . ?
C5 C6 C1 C2 1.6(11) . . . . ?
C7 C6 C1 C2 -178.5(7) . . . . ?
C1 C6 C5 C4 -0.4(11) . . . . ?
C7 C6 C5 C4 179.8(7) . . . . ?
N3 C10 C11 C12 0.3(12) . . . . ?
C8 C10 C11 C12 -178.3(7) . . . . ?
O4 C19 C20 C21 180.0(7) . . . . ?
C18 C19 C20 C21 0.7(11) . . . . ?
C6 C5 C4 C3 0.5(12) . . . . ?
C18 C23 C22 C21 -2.5(13) . . . . ?
C10 C11 C12 C13 -1.0(12) . . . . ?
C14 C13 C12 C11 0.5(12) . . . . ?
C19 C20 C21 C22 -2.1(13) . . . . ?
C23 C22 C21 C20 2.9(14) . . . . ?
O1 C1 C2 C3 178.8(7) . . . . ?
C6 C1 C2 C3 -3.1(12) . . . . ?
C1 C2 C3 C4 3.2(13) . . . . ?
C5 C4 C3 C2 -1.9(13) . . . . ?

loop_
_cod_related_entry_id
_cod_related_entry_database
_cod_related_entry_code
1 ChemSpider 30652845
